data_7236216
loop_
_publ_author_name
'Qu, Xiaoni'
'Yang, Qi'
'Han, Jing'
'Wei, Qing'
'Xie, Gang'
'Chen, Sanping'
'Gao, Shengli'

_publ_section_title
;
 High performance 5-aminotetrazole-based energetic MOF and its catalytic
 effect on decomposition of RDX
;
_journal_issue 52
_journal_name_full 'RSC Advances'
_journal_page_first 46212
_journal_paper_doi 10.1039/C6RA07301H
_journal_volume 6
_journal_year 2016
_chemical_formula_moiety 'C H2 Ag2 N8'
_chemical_formula_sum 'C H2 Ag2 N8'
_chemical_formula_weight 341.85
_space_group_IT_number 55
_space_group_name_Hall '-P 2 2ab'
_space_group_name_H-M_alt 'P b a m'
_symmetry_cell_setting orthorhombic
_symmetry_space_group_name_Hall '-P 2 2ab'
_symmetry_space_group_name_H-M 'P b a m'
_atom_sites_solution_hydrogens geom
_atom_sites_solution_primary direct
_atom_sites_solution_secondary difmap
_audit_creation_method SHELXL-97
_audit_update_record
;
2015-10-27 deposited with the CCDC.
2016-04-25 downloaded from the CCDC.
;
_cell_angle_alpha 90.00
_cell_angle_beta 90.00
_cell_angle_gamma 90.00
_cell_formula_units_Z 4
_cell_length_a 16.3005(7)
_cell_length_b 6.3588(2)
_cell_length_c 6.4725(3)
_cell_measurement_temperature 153(2)
_cell_volume 670.89(5)
_computing_cell_refinement 'Bruker FRAMBO'
_computing_data_collection 'Bruker FRAMBO'
_computing_data_reduction 'Bruker SAINT'
_computing_molecular_graphics 'Bruker SHELXTL'
_computing_publication_material 'Bruker SHELXTL'
_computing_structure_refinement 'Bruker SHELXTL'
_computing_structure_solution 'Bruker SHELXTL'
_diffrn_ambient_temperature 153(2)
_diffrn_measured_fraction_theta_full 0.998
_diffrn_measured_fraction_theta_max 0.998
_diffrn_measurement_device_type 'multiwire proportional'
_diffrn_measurement_method 'phi and omega scans'
_diffrn_radiation_monochromator graphite
_diffrn_radiation_source 'fine-focus sealed tube'
_diffrn_radiation_type MoK\a
_diffrn_radiation_wavelength 0.71073
_diffrn_reflns_av_R_equivalents 0.0198
_diffrn_reflns_av_sigmaI/netI 0.0139
_diffrn_reflns_limit_h_max 19
_diffrn_reflns_limit_h_min -19
_diffrn_reflns_limit_k_max 7
_diffrn_reflns_limit_k_min -7
_diffrn_reflns_limit_l_max 7
_diffrn_reflns_limit_l_min -7
_diffrn_reflns_number 3518
_diffrn_reflns_theta_full 25.00
_diffrn_reflns_theta_max 25.00
_diffrn_reflns_theta_min 3.15
_exptl_absorpt_coefficient_mu 5.777
_exptl_absorpt_correction_T_max 0.375
_exptl_absorpt_correction_T_min 0.292
_exptl_absorpt_correction_type multi-scan
_exptl_absorpt_process_details SADABS
_exptl_crystal_colour colorless
_exptl_crystal_density_diffrn 3.384
_exptl_crystal_density_method 'not measured'
_exptl_crystal_description block
_exptl_crystal_F_000 632
_exptl_crystal_size_max 0.22
_exptl_crystal_size_mid 0.2
_exptl_crystal_size_min 0.17
_refine_diff_density_max 1.432
_refine_diff_density_min -1.857
_refine_diff_density_rms 0.241
_refine_ls_extinction_method none
_refine_ls_goodness_of_fit_ref 1.833
_refine_ls_hydrogen_treatment mixed
_refine_ls_matrix_type full
_refine_ls_number_parameters 66
_refine_ls_number_reflns 652
_refine_ls_number_restraints 3
_refine_ls_restrained_S_all 1.829
_refine_ls_R_factor_all 0.0444
_refine_ls_R_factor_gt 0.0426
_refine_ls_shift/su_max 0.009
_refine_ls_shift/su_mean 0.001
_refine_ls_structure_factor_coef Fsqd
_refine_ls_weighting_details 'calc w=1/[\s^2^(Fo^2^)+(0.1000P)^2^+0.0000P] where P=(Fo^2^+2Fc^2^)/3'
_refine_ls_weighting_scheme calc
_refine_ls_wR_factor_gt 0.2110
_refine_ls_wR_factor_ref 0.2145
_reflns_number_gt 608
_reflns_number_total 652
_reflns_threshold_expression >2sigma(I)
_cod_data_source_file c6ra07301h2.cif
_cod_data_source_block 1
_cod_database_code 7236216

loop_
_symmetry_equiv_pos_as_xyz
'x, y, z'
'-x, -y, z'
'x+1/2, -y+1/2, -z'
'-x+1/2, y+1/2, -z'
'-x, -y, -z'
'x, y, -z'
'-x-1/2, y-1/2, z'
'x-1/2, -y-1/2, z'

loop_
_atom_site_label
_atom_site_type_symbol
_atom_site_fract_x
_atom_site_fract_y
_atom_site_fract_z
_atom_site_U_iso_or_equiv
_atom_site_adp_type
_atom_site_occupancy
_atom_site_symmetry_multiplicity
_atom_site_calc_flag
_atom_site_refinement_flags
Ag1 Ag 0.5000 -0.5000 -0.2299(2) 0.0288(7) Uani 1 2 d S
Ag2 Ag 0.37363(6) -0.00351(9) 0.0000 0.0226(6) Uani 1 2 d S
N1 N 0.5629(3) -0.2341(6) -0.3978(6) 0.0170(12) Uani 1 1 d .
N2 N 0.6068(3) -0.0709(8) -0.3329(8) 0.0156(11) Uani 1 1 d .
N3 N 0.6843(6) 0.2189(14) -0.5000 0.040(2) Uani 1 2 d SD
H3A H 0.730(3) 0.246(11) -0.424(10) 0.060 Uiso 1 1 d D
H3B H 0.693(4) 0.323(9) -0.593(9) 0.060 Uiso 1 1 d D
N4 N 0.3938(4) -0.3926(11) 0.0000 0.0215(17) Uani 1 2 d S
N5 N 0.3338(6) -0.4978(8) 0.0000 0.019(2) Uani 1 2 d S
N6 N 0.2752(5) -0.5994(12) 0.0000 0.038(2) Uani 1 2 d S
C1 C 0.6331(7) 0.0310(16) -0.5000 0.017(3) Uani 1 2 d S

loop_
_atom_site_aniso_label
_atom_site_aniso_U_11
_atom_site_aniso_U_22
_atom_site_aniso_U_33
_atom_site_aniso_U_23
_atom_site_aniso_U_13
_atom_site_aniso_U_12
Ag1 0.0271(9) 0.0411(10) 0.0182(10) 0.000 0.000 -0.0162(3)
Ag2 0.0349(9) 0.0212(9) 0.0116(9) 0.000 0.000 -0.0037(2)
N1 0.021(3) 0.018(2) 0.012(2) -0.0011(18) -0.001(2) -0.0007(19)
N2 0.025(3) 0.015(2) 0.007(3) -0.003(2) -0.0020(19) 0.006(2)
N3 0.050(5) 0.036(5) 0.035(5) 0.000 0.000 -0.019(4)
N4 0.013(4) 0.016(4) 0.036(5) 0.000 0.000 -0.004(3)
N5 0.024(5) 0.014(4) 0.020(5) 0.000 0.000 0.001(3)
N6 0.019(4) 0.034(5) 0.061(7) 0.000 0.000 -0.005(4)
C1 0.015(5) 0.016(4) 0.021(7) 0.000 0.000 -0.003(3)

loop_
_atom_type_symbol
_atom_type_description
_atom_type_scat_dispersion_real
_atom_type_scat_dispersion_imag
_atom_type_scat_source
C C 0.0033 0.0016 'International Tables Vol C Tables 4.2.6.8 and 6.1.1.4'
H H 0.0000 0.0000 'International Tables Vol C Tables 4.2.6.8 and 6.1.1.4'
Ag Ag -0.8971 1.1015 'International Tables Vol C Tables 4.2.6.8 and 6.1.1.4'
N N 0.0061 0.0033 'International Tables Vol C Tables 4.2.6.8 and 6.1.1.4'

loop_
_geom_angle_atom_site_label_1
_geom_angle_atom_site_label_2
_geom_angle_atom_site_label_3
_geom_angle
_geom_angle_site_symmetry_1
_geom_angle_site_symmetry_3
N1 Ag1 N1 122.4(2) 2_645 .
N1 Ag1 N4 114.58(19) 2_645 5_645
N1 Ag1 N4 100.71(18) . 5_645
N1 Ag1 N4 100.71(18) 2_645 .
N1 Ag1 N4 114.58(19) . .
N4 Ag1 N4 102.7(2) 5_645 .
N1 Ag1 Ag1 118.80(10) 2_645 5_645
N1 Ag1 Ag1 118.80(10) . 5_645
N4 Ag1 Ag1 51.35(10) 5_645 5_645
N4 Ag1 Ag1 51.35(10) . 5_645
N2 Ag2 N2 150.3(3) 5_655 2_655
N2 Ag2 N4 101.04(13) 5_655 .
N2 Ag2 N4 101.04(13) 2_655 .
N2 Ag2 N6 101.00(14) 5_655 7_665
N2 Ag2 N6 101.00(14) 2_655 7_665
N4 Ag2 N6 83.5(2) . 7_665
N1 N1 N2 108.5(3) 6_554 .
N1 N1 Ag1 118.80(10) 6_554 .
N2 N1 Ag1 132.6(4) . .
N1 N2 C1 107.2(6) . .
N1 N2 Ag2 123.3(4) . 5_655
C1 N2 Ag2 129.5(5) . 5_655
C1 N3 H3A 129(5) . .
C1 N3 H3B 134(5) . .
H3A N3 H3B 95.1(14) . .
N5 N4 Ag1 116.0(4) . 5_645
N5 N4 Ag1 116.0(4) . .
Ag1 N4 Ag1 77.3(2) 5_645 .
N5 N4 Ag2 116.8(5) . .
Ag1 N4 Ag2 112.3(2) 5_645 .
Ag1 N4 Ag2 112.3(2) . .
N6 N5 N4 179.7(9) . .
N5 N6 Ag2 131.8(6) . 7_655
N2 C1 N2 108.6(9) 6_554 .
N2 C1 N3 125.7(5) 6_554 .
N2 C1 N3 125.7(5) . .

loop_
_geom_bond_atom_site_label_1
_geom_bond_atom_site_label_2
_geom_bond_distance
_geom_bond_site_symmetry_2
Ag1 N1 2.256(4) 2_645
Ag1 N1 2.256(4) .
Ag1 N4 2.383(5) 5_645
Ag1 N4 2.383(5) .
Ag1 Ag1 2.976(3) 5_645
Ag2 N2 2.229(5) 5_655
Ag2 N2 2.229(5) 2_655
Ag2 N4 2.496(7) .
Ag2 N6 2.501(8) 7_665
N1 N1 1.322(8) 6_554
N1 N2 1.329(6) .
N2 C1 1.332(9) .
N2 Ag2 2.229(5) 5_655
N3 C1 1.457(13) .
N3 H3A 0.904(10) .
N3 H3B 0.907(10) .
N4 N5 1.186(11) .
N4 Ag1 2.383(5) 5_645
N5 N6 1.154(11) .
N6 Ag2 2.501(8) 7_655
C1 N2 1.332(9) 6_554

loop_
_geom_torsion_atom_site_label_1
_geom_torsion_atom_site_label_2
_geom_torsion_atom_site_label_3
_geom_torsion_atom_site_label_4
_geom_torsion
_geom_torsion_site_symmetry_1
_geom_torsion_site_symmetry_4
N1 Ag1 N1 N1 0.0 2_645 6_554
N4 Ag1 N1 N1 128.42(13) 5_645 6_554
N4 Ag1 N1 N1 -122.16(13) . 6_554
Ag1 Ag1 N1 N1 180.0 5_645 6_554
N1 Ag1 N1 N2 -175.6(5) 2_645 .
N4 Ag1 N1 N2 -47.2(5) 5_645 .
N4 Ag1 N1 N2 62.2(5) . .
Ag1 Ag1 N1 N2 4.4(5) 5_645 .
N1 N1 N2 C1 0.7(6) 6_554 .
Ag1 N1 N2 C1 176.6(5) . .
N1 N1 N2 Ag2 179.8(2) 6_554 5_655
Ag1 N1 N2 Ag2 -4.2(6) . 5_655
N1 Ag1 N4 N5 5.5(4) 2_645 .
N1 Ag1 N4 N5 138.9(4) . .
N4 Ag1 N4 N5 -112.9(5) 5_645 .
Ag1 Ag1 N4 N5 -112.9(5) 5_645 .
N1 Ag1 N4 Ag1 118.46(16) 2_645 5_645
N1 Ag1 N4 Ag1 -108.21(16) . 5_645
N4 Ag1 N4 Ag1 0.0 5_645 5_645
N1 Ag1 N4 Ag2 -132.36(18) 2_645 .
N1 Ag1 N4 Ag2 1.0(2) . .
N4 Ag1 N4 Ag2 109.2(2) 5_645 .
Ag1 Ag1 N4 Ag2 109.2(2) 5_645 .
N2 Ag2 N4 N5 99.98(14) 5_655 .
N2 Ag2 N4 N5 -99.98(14) 2_655 .
N6 Ag2 N4 N5 0.0 7_665 .
N2 Ag2 N4 Ag1 -37.6(2) 5_655 5_645
N2 Ag2 N4 Ag1 122.50(18) 2_655 5_645
N6 Ag2 N4 Ag1 -137.53(16) 7_665 5_645
N2 Ag2 N4 Ag1 -122.50(18) 5_655 .
N2 Ag2 N4 Ag1 37.6(2) 2_655 .
N6 Ag2 N4 Ag1 137.53(16) 7_665 .
Ag1 N4 N5 N6 136.0(3) 5_645 .
Ag1 N4 N5 N6 -136.0(3) . .
Ag2 N4 N5 N6 0.0 . .
N4 N5 N6 Ag2 0.0 . 7_655
N1 N2 C1 N2 -1.1(10) . 6_554
Ag2 N2 C1 N2 179.8(3) 5_655 6_554
N1 N2 C1 N3 -179.3(9) . .
Ag2 N2 C1 N3 1.6(14) 5_655 .
